data_4121765
loop_
_publ_author_name
'Mitsumi, Minoru'
'Nishitani, Takashi'
'Yamasaki, Shota'
'Shimada, Nayuta'
'Komatsu, Yuuki'
'Toriumi, Koshiro'
'Kitagawa, Yasutaka'
'Okumura, Mitsutaka'
'Miyazaki, Yuji'
'G\'orska, Natalia'
'Inaba, Akira'
'Kanda, Akinori'
'Hanasaki, Noriaki'

_publ_section_title
;
 Bistable Multifunctionality and Switchable Strong
 Ferromagnetic-to-Antiferromagnetic Coupling in a One-Dimensional
 Rhodium(I)-Semiquinonato Complex.
;
_journal_issue 19
_journal_name_full 'Journal of the American Chemical Society'
_journal_page_first 7026
_journal_page_last 7037
_journal_paper_doi 10.1021/ja5017014
_journal_volume 136
_journal_year 2014
_chemical_formula_moiety 'C18 H24 O6 Rh'
_chemical_formula_sum 'C18 H24 O6 Rh'
_chemical_formula_weight 439.28
_chemical_name_common '[Rh(3,6-DBSQ-4,5-(MeO)2)(CO)2]'
_space_group_IT_number 14
_symmetry_cell_setting monoclinic
_symmetry_Int_Tables_number 14
_symmetry_space_group_name_Hall '-P 2yn'
_symmetry_space_group_name_H-M 'P 1 21/n 1'
_atom_sites_solution_hydrogens geom
_atom_sites_solution_primary direct
_atom_sites_solution_secondary difmap
_audit_creation_method SHELXL-97
_cell_angle_alpha 90.00
_cell_angle_beta 97.449(5)
_cell_angle_gamma 90.00
_cell_formula_units_Z 8
_cell_length_a 6.0396(8)
_cell_length_b 29.968(4)
_cell_length_c 21.239(3)
_cell_measurement_reflns_used 8712
_cell_measurement_temperature 162(1)
_cell_measurement_theta_max 27.4835
_cell_measurement_theta_min 4.1001
_cell_volume 3811.7(9)
_computing_cell_refinement 'CrystalClear (Rigaku Corp., 2000)'
_computing_data_collection 'CrystalClear (Rigaku Corp., 2000)'
_computing_data_reduction 'CrystalClear (Rigaku Corp., 2000)'
_computing_molecular_graphics 'Yadokari-XG 2009 (Wakita, Nemoto et al., 2009)'
_computing_publication_material 'SHELXL-97 (Sheldrick, 1997)'
_computing_structure_refinement 'SHELXL-97 (Sheldrick, 1997)'
_computing_structure_solution 'SIR-97 (A. Altomare, 1999)'
_diffrn_ambient_temperature 162(1)
_diffrn_detector_area_resol_mean 14.7059
_diffrn_measured_fraction_theta_full 0.962
_diffrn_measured_fraction_theta_max 0.962
_diffrn_measurement_device_type 'Rigaku/MSC Mercury CCD'
_diffrn_measurement_method \w
_diffrn_radiation_monochromator 'Graphite Monochromator'
_diffrn_radiation_probe x-ray
_diffrn_radiation_type MoK\a
_diffrn_radiation_wavelength 0.71070
_diffrn_reflns_av_R_equivalents 0.0697
_diffrn_reflns_av_sigmaI/netI 0.0785
_diffrn_reflns_limit_h_max 7
_diffrn_reflns_limit_h_min 0
_diffrn_reflns_limit_k_max 38
_diffrn_reflns_limit_k_min 0
_diffrn_reflns_limit_l_max 27
_diffrn_reflns_limit_l_min -27
_diffrn_reflns_number 27013
_diffrn_reflns_theta_full 27.48
_diffrn_reflns_theta_max 27.48
_diffrn_reflns_theta_min 4.10
_diffrn_source 'Rotating Anode'
_exptl_absorpt_coefficient_mu 0.925
_exptl_absorpt_correction_T_max 0.9235
_exptl_absorpt_correction_T_min 0.8379
_exptl_absorpt_correction_type numerical
_exptl_crystal_colour 'dark brown'
_exptl_crystal_density_diffrn 1.531
_exptl_crystal_density_method 'not measured'
_exptl_crystal_description Needle
_exptl_crystal_F_000 1800
_exptl_crystal_size_max 0.18
_exptl_crystal_size_mid 0.17
_exptl_crystal_size_min 0.10
_refine_diff_density_max 0.836
_refine_diff_density_min -1.083
_refine_diff_density_rms 0.107
_refine_ls_extinction_coef 0.000
_refine_ls_extinction_method none
_refine_ls_goodness_of_fit_ref 1.214
_refine_ls_hydrogen_treatment constr
_refine_ls_matrix_type full
_refine_ls_number_parameters 498
_refine_ls_number_reflns 8399
_refine_ls_number_restraints 0
_refine_ls_restrained_S_all 1.214
_refine_ls_R_factor_all 0.0960
_refine_ls_R_factor_gt 0.0716
_refine_ls_shift/su_max 0.000
_refine_ls_shift/su_mean 0.000
_refine_ls_structure_factor_coef Fsqd
_refine_ls_weighting_details 'calc w=1/[\s^2^(Fo^2^)+(0.0100P)^2^+10.0598P] where P=(Fo^2^+2Fc^2^)/3'
_refine_ls_weighting_scheme calc
_refine_ls_wR_factor_gt 0.1249
_refine_ls_wR_factor_ref 0.1350
_reflns_number_gt 6763
_reflns_number_total 8399
_reflns_threshold_expression >2sigma(I)
_cod_data_source_file ja5017014_si_002.cif
_cod_data_source_block publication_[Rh(3,6-DBSQ-4,5-(MeO)2)(CO)2]_162K
_cod_depositor_comments
;
The following automatic conversions were performed:

'_exptl_absorpt_correction_type' value 'Numerical' changed to
'numerical' according to
/usr/data/users/saulius/crontab/automatic-downloads/rss-feeds/ACS/lib/dictionaries/cif_core.dic
dictionary named 'cif_core.dic' version 2.4.2 from 2011-04-26.

Automatic conversion script
Id: cif_fix_values 2281 2013-09-26 08:29:07Z andrius 

 Adding full bibliography for 4121764--4121765.cif.
;
_cod_original_cell_volume 3811.6(8)
_cod_original_sg_symbol_H-M 'P 21/n'
_cod_database_code 4121765

loop_
_symmetry_equiv_pos_as_xyz
'x, y, z'
'-x+1/2, y+1/2, -z+1/2'
'-x, -y, -z'
'x-1/2, -y-1/2, z-1/2'

loop_
_atom_site_label
_atom_site_type_symbol
_atom_site_fract_x
_atom_site_fract_y
_atom_site_fract_z
_atom_site_U_iso_or_equiv
_atom_site_adp_type
_atom_site_occupancy
_atom_site_symmetry_multiplicity
_atom_site_calc_flag
_atom_site_refinement_flags
_atom_site_disorder_assembly
_atom_site_disorder_group
Rh1 Rh 0.13899(7) 0.097796(12) 0.13627(2) 0.01892(11) Uani 1 1 d . . .
Rh2 Rh 0.64364(7) 0.090918(13) 0.14146(2) 0.02015(11) Uani 1 1 d . . .
O1 O 0.1251(6) 0.15786(12) 0.17861(17) 0.0226(8) Uani 1 1 d . . .
O2 O 0.1172(6) 0.13885(11) 0.06003(17) 0.0218(8) Uani 1 1 d . . .
O3 O 0.0153(7) 0.29322(13) 0.0062(2) 0.0363(10) Uani 1 1 d . . .
O4 O 0.0291(8) 0.31279(13) 0.1266(2) 0.0376(10) Uani 1 1 d . . .
O5 O 0.1605(7) 0.04341(15) 0.2551(2) 0.0363(10) Uani 1 1 d . . .
O6 O 0.1583(8) 0.01340(15) 0.0608(2) 0.0475(12) Uani 1 1 d . . .
O7 O 0.6775(6) 0.09557(11) 0.23755(17) 0.0226(8) Uani 1 1 d . . .
O8 O 0.6548(6) 0.02573(12) 0.16619(18) 0.0259(8) Uani 1 1 d . . .
O9 O 0.6140(7) -0.06826(14) 0.3441(2) 0.0396(11) Uani 1 1 d . . .
O10 O 0.5744(8) 0.00367(14) 0.4151(2) 0.0393(11) Uani 1 1 d . . .
O11 O 0.5972(7) 0.18892(13) 0.1145(2) 0.0381(11) Uani 1 1 d . . .
O12 O 0.6229(9) 0.07152(17) 0.0024(2) 0.0489(12) Uani 1 1 d . . .
C1 C 0.0992(8) 0.19225(16) 0.1390(2) 0.0198(10) Uani 1 1 d . . .
C2 C 0.1043(8) 0.18137(16) 0.0732(2) 0.0193(10) Uani 1 1 d . . .
C3 C 0.0903(8) 0.21498(17) 0.0249(2) 0.0207(10) Uani 1 1 d . . .
C4 C 0.0559(9) 0.25747(18) 0.0471(3) 0.0264(12) Uani 1 1 d . . .
C5 C 0.0559(10) 0.26813(18) 0.1129(3) 0.0293(12) Uani 1 1 d . . .
C6 C 0.0696(10) 0.23662(17) 0.1608(3) 0.0261(12) Uani 1 1 d . A .
C7 C 0.1173(9) 0.20136(18) -0.0436(3) 0.0253(12) Uani 1 1 d . . .
C8 C 0.3356(11) 0.1750(2) -0.0433(3) 0.0425(17) Uani 1 1 d . . .
H1 H 0.3207 0.1459 -0.0234 0.064 Uiso 1 1 calc R . .
H2 H 0.4585 0.1916 -0.0192 0.064 Uiso 1 1 calc R . .
H3 H 0.3670 0.1708 -0.0870 0.064 Uiso 1 1 calc R . .
C9 C 0.1352(14) 0.2410(2) -0.0883(3) 0.0500(19) Uani 1 1 d . . .
H4 H 0.1633 0.2301 -0.1300 0.075 Uiso 1 1 calc R . .
H5 H 0.2585 0.2604 -0.0706 0.075 Uiso 1 1 calc R . .
H6 H -0.0048 0.2580 -0.0928 0.075 Uiso 1 1 calc R . .
C10 C -0.0792(11) 0.1726(3) -0.0721(3) 0.0431(16) Uani 1 1 d . . .
H7 H -0.2175 0.1900 -0.0744 0.065 Uiso 1 1 calc R . .
H8 H -0.0905 0.1463 -0.0454 0.065 Uiso 1 1 calc R . .
H9 H -0.0558 0.1631 -0.1149 0.065 Uiso 1 1 calc R . .
C11 C 0.0405(12) 0.2473(2) 0.2304(3) 0.0426(16) Uani 1 1 d . . .
C12A C -0.003(4) 0.2896(5) 0.2557(8) 0.058(6) Uani 0.459(15) 1 d P A 1
H10 H -0.0319 0.2861 0.2998 0.088 Uiso 0.47 1 calc PR A 1
H11 H -0.1337 0.3029 0.2305 0.088 Uiso 0.47 1 calc PR A 1
H12 H 0.1269 0.3090 0.2544 0.088 Uiso 0.47 1 calc PR A 1
C12B C 0.035(4) 0.2128(5) 0.2733(6) 0.076(8) Uani 0.541(15) 1 d P A 2
H13 H 0.0011 0.2247 0.3140 0.113 Uiso 0.53 1 calc PR A 2
H14 H 0.1802 0.1978 0.2796 0.113 Uiso 0.53 1 calc PR A 2
H15 H -0.0810 0.1913 0.2569 0.113 Uiso 0.53 1 calc PR A 2
C13A C -0.162(3) 0.2155(5) 0.2504(7) 0.038(4) Uani 0.459(15) 1 d P A 1
H16 H -0.1303 0.1842 0.2415 0.057 Uiso 0.47 1 calc PR A 1
H17 H -0.3038 0.2243 0.2259 0.057 Uiso 0.47 1 calc PR A 1
H18 H -0.1718 0.2190 0.2959 0.057 Uiso 0.47 1 calc PR A 1
C13B C 0.221(3) 0.2848(5) 0.2538(6) 0.048(4) Uani 0.541(15) 1 d P A 2
H19 H 0.2085 0.2925 0.2981 0.072 Uiso 0.53 1 calc PR A 2
H20 H 0.1930 0.3114 0.2272 0.072 Uiso 0.53 1 calc PR A 2
H21 H 0.3709 0.2734 0.2507 0.072 Uiso 0.53 1 calc PR A 2
C14A C 0.249(3) 0.2249(6) 0.2748(7) 0.054(5) Uani 0.459(15) 1 d P A 1
H22 H 0.2328 0.2299 0.3196 0.081 Uiso 0.47 1 calc PR A 1
H23 H 0.3888 0.2386 0.2654 0.081 Uiso 0.47 1 calc PR A 1
H24 H 0.2527 0.1928 0.2664 0.081 Uiso 0.47 1 calc PR A 1
C14B C -0.190(2) 0.2745(4) 0.2242(6) 0.041(4) Uani 0.541(15) 1 d P A 2
H25 H -0.3107 0.2558 0.2036 0.061 Uiso 0.53 1 calc PR A 2
H26 H -0.1766 0.3014 0.1986 0.061 Uiso 0.53 1 calc PR A 2
H27 H -0.2221 0.2831 0.2665 0.061 Uiso 0.53 1 calc PR A 2
C15 C -0.2180(12) 0.3048(2) -0.0060(3) 0.0483(18) Uani 1 1 d . . .
H28 H -0.2992 0.2814 -0.0317 0.073 Uiso 1 1 calc R . .
H29 H -0.2346 0.3332 -0.0291 0.073 Uiso 1 1 calc R . .
H30 H -0.2789 0.3078 0.0344 0.073 Uiso 1 1 calc R . .
C16 C 0.2212(13) 0.3398(2) 0.1197(5) 0.062(2) Uani 1 1 d . . .
H31 H 0.3550 0.3258 0.1424 0.094 Uiso 1 1 calc R . .
H32 H 0.2015 0.3695 0.1375 0.094 Uiso 1 1 calc R . .
H33 H 0.2381 0.3426 0.0746 0.094 Uiso 1 1 calc R . .
C17 C 0.1527(9) 0.06372(18) 0.2102(3) 0.0246(11) Uani 1 1 d . . .
C18 C 0.1516(10) 0.04478(19) 0.0901(3) 0.0296(12) Uani 1 1 d . . .
C19 C 0.6704(9) 0.05676(17) 0.2667(3) 0.0217(11) Uani 1 1 d . . .
C20 C 0.6646(8) 0.01814(17) 0.2271(3) 0.0209(10) Uani 1 1 d . . .
C21 C 0.6707(9) -0.02613(18) 0.2525(3) 0.0277(12) Uani 1 1 d . . .
C22 C 0.6415(10) -0.02791(18) 0.3159(3) 0.0288(12) Uani 1 1 d . . .
C23 C 0.6267(10) 0.0115(2) 0.3547(3) 0.0300(12) Uani 1 1 d . . .
C24 C 0.6577(9) 0.05432(18) 0.3332(3) 0.0255(11) Uani 1 1 d . . .
C25 C 0.6938(11) -0.06774(19) 0.2104(3) 0.0351(14) Uani 1 1 d . . .
C26 C 0.4684(15) -0.0858(4) 0.1875(7) 0.126(6) Uani 1 1 d . . .
H34 H 0.3813 -0.0632 0.1617 0.189 Uiso 1 1 calc R . .
H35 H 0.3921 -0.0936 0.2240 0.189 Uiso 1 1 calc R . .
H36 H 0.4834 -0.1125 0.1617 0.189 Uiso 1 1 calc R . .
C27 C 0.842(2) -0.1036(3) 0.2467(5) 0.088(4) Uani 1 1 d . . .
H37 H 0.7524 -0.1212 0.2729 0.132 Uiso 1 1 calc R . .
H38 H 0.9645 -0.0891 0.2740 0.132 Uiso 1 1 calc R . .
H39 H 0.9033 -0.1232 0.2164 0.132 Uiso 1 1 calc R . .
C28 C 0.8173(17) -0.0581(2) 0.1537(4) 0.074(3) Uani 1 1 d . . .
H40 H 0.8586 -0.0864 0.1350 0.111 Uiso 1 1 calc R . .
H41 H 0.9525 -0.0409 0.1677 0.111 Uiso 1 1 calc R . .
H42 H 0.7203 -0.0410 0.1218 0.111 Uiso 1 1 calc R . .
C29 C 0.6759(11) 0.09747(19) 0.3737(3) 0.0331(13) Uani 1 1 d . . .
C30 C 0.4934(13) 0.1309(2) 0.3473(4) 0.0511(19) Uani 1 1 d . . .
H43 H 0.5107 0.1586 0.3720 0.077 Uiso 1 1 calc R . .
H44 H 0.3460 0.1181 0.3502 0.077 Uiso 1 1 calc R . .
H45 H 0.5075 0.1374 0.3027 0.077 Uiso 1 1 calc R . .
C31 C 0.9020(12) 0.1183(2) 0.3682(4) 0.0472(18) Uani 1 1 d . . .
H46 H 0.9175 0.1461 0.3925 0.071 Uiso 1 1 calc R . .
H47 H 0.9139 0.1245 0.3234 0.071 Uiso 1 1 calc R . .
H48 H 1.0206 0.0975 0.3850 0.071 Uiso 1 1 calc R . .
C32 C 0.6536(16) 0.0913(3) 0.4437(3) 0.060(2) Uani 1 1 d . . .
H49 H 0.7754 0.0724 0.4635 0.090 Uiso 1 1 calc R . .
H50 H 0.5100 0.0772 0.4479 0.090 Uiso 1 1 calc R . .
H51 H 0.6611 0.1205 0.4648 0.090 Uiso 1 1 calc R . .
C33 C 0.7713(14) -0.0805(3) 0.3974(4) 0.059(2) Uani 1 1 d . . .
H52 H 0.9227 -0.0735 0.3885 0.088 Uiso 1 1 calc R . .
H53 H 0.7596 -0.1126 0.4053 0.088 Uiso 1 1 calc R . .
H54 H 0.7397 -0.0638 0.4349 0.088 Uiso 1 1 calc R . .
C34 C 0.3418(13) -0.0057(3) 0.4155(4) 0.056(2) Uani 1 1 d . . .
H55 H 0.2526 0.0191 0.3955 0.083 Uiso 1 1 calc R . .
H56 H 0.3110 -0.0093 0.4594 0.083 Uiso 1 1 calc R . .
H57 H 0.3027 -0.0333 0.3918 0.083 Uiso 1 1 calc R . .
C35 C 0.6161(9) 0.15174(18) 0.1242(3) 0.0263(12) Uani 1 1 d . . .
C36 C 0.6281(10) 0.0801(2) 0.0544(3) 0.0298(13) Uani 1 1 d . . .

loop_
_atom_site_aniso_label
_atom_site_aniso_U_11
_atom_site_aniso_U_22
_atom_site_aniso_U_33
_atom_site_aniso_U_23
_atom_site_aniso_U_13
_atom_site_aniso_U_12
Rh1 0.0176(2) 0.01767(19) 0.0219(2) 0.00010(16) 0.00377(14) 0.00086(15)
Rh2 0.0175(2) 0.0192(2) 0.0240(2) 0.00207(17) 0.00366(15) 0.00121(16)
O1 0.027(2) 0.0219(19) 0.0192(19) -0.0013(14) 0.0037(15) 0.0038(15)
O2 0.027(2) 0.0181(18) 0.0204(19) -0.0008(14) 0.0038(15) 0.0015(14)
O3 0.044(3) 0.025(2) 0.037(3) 0.0125(18) -0.0004(19) 0.0024(18)
O4 0.050(3) 0.0170(19) 0.045(3) -0.0061(18) 0.002(2) 0.0033(18)
O5 0.025(2) 0.046(3) 0.037(3) 0.016(2) 0.0032(18) -0.0005(18)
O6 0.054(3) 0.034(3) 0.054(3) -0.017(2) 0.008(2) -0.002(2)
O7 0.025(2) 0.0182(18) 0.0245(19) 0.0019(15) 0.0046(15) 0.0002(14)
O8 0.031(2) 0.0165(18) 0.030(2) -0.0001(15) 0.0046(16) 0.0031(15)
O9 0.047(3) 0.027(2) 0.045(3) 0.0175(19) 0.008(2) -0.0032(19)
O10 0.049(3) 0.040(3) 0.031(2) 0.0070(19) 0.011(2) -0.008(2)
O11 0.032(2) 0.022(2) 0.058(3) 0.0100(19) 0.001(2) -0.0008(17)
O12 0.062(3) 0.055(3) 0.030(3) -0.002(2) 0.006(2) 0.014(2)
C1 0.019(3) 0.019(2) 0.021(3) -0.001(2) 0.001(2) -0.0018(18)
C2 0.019(3) 0.021(2) 0.019(3) -0.0012(19) 0.0031(19) 0.0009(19)
C3 0.017(3) 0.022(3) 0.023(3) 0.006(2) 0.002(2) 0.0030(19)
C4 0.028(3) 0.021(3) 0.029(3) 0.007(2) 0.001(2) 0.001(2)
C5 0.032(3) 0.019(3) 0.036(3) -0.001(2) -0.001(2) 0.004(2)
C6 0.032(3) 0.018(3) 0.028(3) -0.005(2) 0.002(2) 0.002(2)
C7 0.027(3) 0.028(3) 0.022(3) 0.001(2) 0.010(2) 0.003(2)
C8 0.035(4) 0.063(5) 0.032(4) 0.008(3) 0.015(3) 0.014(3)
C9 0.078(6) 0.044(4) 0.031(4) 0.008(3) 0.021(4) 0.000(4)
C10 0.035(4) 0.068(5) 0.025(3) -0.013(3) 0.001(3) -0.008(3)
C11 0.044(4) 0.052(4) 0.031(4) -0.023(3) 0.004(3) 0.000(3)
C12A 0.100(18) 0.044(9) 0.036(9) -0.013(7) 0.026(10) -0.008(9)
C12B 0.16(3) 0.051(9) 0.021(7) 0.003(6) 0.030(10) 0.040(11)
C13A 0.046(9) 0.052(9) 0.018(7) -0.005(6) 0.016(6) 0.000(7)
C13B 0.063(10) 0.057(8) 0.019(6) -0.017(6) -0.012(6) -0.008(7)
C14A 0.048(11) 0.082(13) 0.029(8) -0.016(8) -0.005(7) 0.010(9)
C14B 0.053(9) 0.030(6) 0.041(8) -0.011(5) 0.018(6) 0.009(5)
C15 0.050(4) 0.043(4) 0.049(4) 0.012(3) -0.005(3) 0.021(3)
C16 0.050(5) 0.027(4) 0.108(7) -0.014(4) 0.001(4) -0.009(3)
C17 0.022(3) 0.023(3) 0.030(3) 0.002(2) 0.007(2) 0.000(2)
C18 0.027(3) 0.031(3) 0.030(3) -0.001(2) 0.001(2) 0.000(2)
C19 0.020(3) 0.017(2) 0.029(3) 0.005(2) 0.004(2) 0.0008(19)
C20 0.020(3) 0.021(3) 0.022(3) 0.002(2) 0.006(2) -0.0011(19)
C21 0.026(3) 0.021(3) 0.036(3) 0.003(2) 0.003(2) 0.000(2)
C22 0.032(3) 0.019(3) 0.034(3) 0.007(2) 0.003(2) -0.001(2)
C23 0.031(3) 0.036(3) 0.023(3) 0.005(2) 0.004(2) -0.002(2)
C24 0.025(3) 0.026(3) 0.026(3) 0.003(2) 0.004(2) -0.001(2)
C25 0.044(4) 0.022(3) 0.041(4) -0.001(3) 0.014(3) 0.001(2)
C26 0.037(5) 0.136(10) 0.206(14) -0.130(10) 0.019(7) -0.025(6)
C27 0.155(11) 0.042(5) 0.070(6) 0.008(4) 0.027(6) 0.051(6)
C28 0.118(8) 0.029(4) 0.088(7) -0.002(4) 0.061(6) 0.015(4)
C29 0.043(4) 0.029(3) 0.029(3) -0.003(2) 0.011(3) -0.003(3)
C30 0.056(5) 0.041(4) 0.058(5) -0.017(3) 0.014(4) 0.006(3)
C31 0.046(4) 0.047(4) 0.047(4) -0.012(3) 0.002(3) -0.014(3)
C32 0.101(7) 0.051(5) 0.031(4) -0.011(3) 0.016(4) -0.019(4)
C33 0.071(6) 0.043(4) 0.058(5) 0.028(4) -0.005(4) 0.006(4)
C34 0.054(5) 0.068(5) 0.049(5) 0.013(4) 0.025(4) -0.009(4)
C35 0.022(3) 0.027(3) 0.029(3) 0.005(2) 0.003(2) -0.001(2)
C36 0.026(3) 0.034(3) 0.031(3) 0.004(2) 0.006(2) 0.004(2)

loop_
_atom_type_symbol
_atom_type_description
_atom_type_scat_dispersion_real
_atom_type_scat_dispersion_imag
_atom_type_scat_source
C C 0.0033 0.0016 'International Tables Vol C Tables 4.2.6.8 and 6.1.1.4'
H H 0.0000 0.0000 'International Tables Vol C Tables 4.2.6.8 and 6.1.1.4'
O O 0.0106 0.0060 'International Tables Vol C Tables 4.2.6.8 and 6.1.1.4'
Rh Rh -1.1178 0.9187 'International Tables Vol C Tables 4.2.6.8 and 6.1.1.4'

loop_
_geom_angle_atom_site_label_1
_geom_angle_atom_site_label_2
_geom_angle_atom_site_label_3
_geom_angle
_geom_angle_site_symmetry_1
_geom_angle_site_symmetry_3
C17 Rh1 C18 88.6(3) . .
C17 Rh1 O1 96.5(2) . .
C18 Rh1 O1 174.9(2) . .
C17 Rh1 O2 175.54(19) . .
C18 Rh1 O2 95.7(2) . .
O1 Rh1 O2 79.17(14) . .
C17 Rh1 Rh2 82.40(16) . 1_455
C18 Rh1 Rh2 93.95(18) . 1_455
O1 Rh1 Rh2 86.91(10) . 1_455
O2 Rh1 Rh2 96.25(10) . 1_455
C17 Rh1 Rh2 89.86(16) . .
C18 Rh1 Rh2 81.55(18) . .
O1 Rh1 Rh2 98.25(10) . .
O2 Rh1 Rh2 91.78(10) . .
Rh2 Rh1 Rh2 171.165(19) 1_455 .
C35 Rh2 C36 89.1(3) . .
C35 Rh2 O8 174.8(2) . .
C36 Rh2 O8 94.9(2) . .
C35 Rh2 O7 97.2(2) . .
C36 Rh2 O7 173.3(2) . .
O8 Rh2 O7 79.02(15) . .
C35 Rh2 Rh1 89.41(17) . 1_655
C36 Rh2 Rh1 84.17(18) . 1_655
O8 Rh2 Rh1 94.34(11) . 1_655
O7 Rh2 Rh1 93.50(10) . 1_655
C35 Rh2 Rh1 82.12(17) . .
C36 Rh2 Rh1 93.12(18) . .
O8 Rh2 Rh1 94.27(11) . .
O7 Rh2 Rh1 90.09(10) . .
Rh1 Rh2 Rh1 171.165(19) 1_655 .
C1 O1 Rh1 114.7(3) . .
C2 O2 Rh1 114.9(3) . .
C4 O3 C15 113.0(5) . .
C5 O4 C16 114.0(5) . .
C19 O7 Rh2 113.9(3) . .
C20 O8 Rh2 114.9(3) . .
C22 O9 C33 117.9(5) . .
C23 O10 C34 112.4(5) . .
O1 C1 C6 121.8(5) . .
O1 C1 C2 115.1(4) . .
C6 C1 C2 123.1(5) . .
O2 C2 C3 122.1(5) . .
O2 C2 C1 115.9(4) . .
C3 C2 C1 122.0(5) . .
C4 C3 C2 113.6(5) . .
C4 C3 C7 127.3(5) . .
C2 C3 C7 119.1(4) . .
O3 C4 C3 121.4(5) . .
O3 C4 C5 114.7(5) . .
C3 C4 C5 123.8(5) . .
C6 C5 O4 120.2(5) . .
C6 C5 C4 123.9(5) . .
O4 C5 C4 115.8(5) . .
C5 C6 C1 113.3(5) . .
C5 C6 C11 124.0(5) . .
C1 C6 C11 122.6(5) . .
C10 C7 C9 107.8(5) . .
C10 C7 C8 109.5(5) . .
C9 C7 C8 105.8(5) . .
C10 C7 C3 110.6(5) . .
C9 C7 C3 113.8(5) . .
C8 C7 C3 109.1(5) . .
C7 C8 H1 109.5 . .
C7 C8 H2 109.5 . .
H1 C8 H2 109.5 . .
C7 C8 H3 109.5 . .
H1 C8 H3 109.5 . .
H2 C8 H3 109.5 . .
C7 C9 H4 109.5 . .
C7 C9 H5 109.5 . .
H4 C9 H5 109.5 . .
C7 C9 H6 109.5 . .
H4 C9 H6 109.5 . .
H5 C9 H6 109.5 . .
C7 C10 H7 109.5 . .
C7 C10 H8 109.5 . .
H7 C10 H8 109.5 . .
C7 C10 H9 109.5 . .
H7 C10 H9 109.5 . .
H8 C10 H9 109.5 . .
C12B C11 C12A 113.4(10) . .
C12B C11 C6 119.4(8) . .
C12A C11 C6 126.8(9) . .
C12B C11 C13B 113.2(11) . .
C12A C11 C13B 53.4(10) . .
C6 C11 C13B 106.7(7) . .
C12B C11 C14B 109.9(11) . .
C12A C11 C14B 51.2(10) . .
C6 C11 C14B 103.4(6) . .
C13B C11 C14B 102.5(8) . .
C12B C11 C14A 52.4(12) . .
C12A C11 C14A 108.5(11) . .
C6 C11 C14A 107.2(7) . .
C13B C11 C14A 70.2(9) . .
C14B C11 C14A 149.3(9) . .
C12B C11 C13A 46.7(11) . .
C12A C11 C13A 103.9(10) . .
C6 C11 C13A 107.9(6) . .
C13B C11 C13A 145.4(8) . .
C14B C11 C13A 69.6(8) . .
C14A C11 C13A 99.0(11) . .
C11 C12A H10 109.5 . .
C11 C12A H11 109.5 . .
C11 C12A H12 109.5 . .
C11 C12B H13 109.5 . .
C11 C12B H14 109.5 . .
H13 C12B H14 109.5 . .
C11 C12B H15 109.5 . .
H13 C12B H15 109.5 . .
H14 C12B H15 109.5 . .
C11 C13A H16 109.5 . .
C11 C13A H17 109.5 . .
C11 C13A H18 109.5 . .
C11 C13B H19 109.5 . .
C11 C13B H20 109.5 . .
H19 C13B H20 109.5 . .
C11 C13B H21 109.5 . .
H19 C13B H21 109.5 . .
H20 C13B H21 109.5 . .
C11 C14A H22 109.5 . .
C11 C14A H23 109.5 . .
C11 C14A H24 109.5 . .
C11 C14B H25 109.5 . .
C11 C14B H26 109.5 . .
H25 C14B H26 109.5 . .
C11 C14B H27 109.5 . .
H25 C14B H27 109.5 . .
H26 C14B H27 109.5 . .
O3 C15 H28 109.5 . .
O3 C15 H29 109.5 . .
H28 C15 H29 109.5 . .
O3 C15 H30 109.5 . .
H28 C15 H30 109.5 . .
H29 C15 H30 109.5 . .
O4 C16 H31 109.5 . .
O4 C16 H32 109.5 . .
H31 C16 H32 109.5 . .
O4 C16 H33 109.5 . .
H31 C16 H33 109.5 . .
H32 C16 H33 109.5 . .
O5 C17 Rh1 179.5(5) . .
O6 C18 Rh1 178.2(6) . .
O7 C19 C24 121.2(5) . .
O7 C19 C20 116.0(5) . .
C24 C19 C20 122.7(5) . .
O8 C20 C19 115.8(4) . .
O8 C20 C21 122.0(5) . .
C19 C20 C21 122.2(5) . .
C22 C21 C20 113.7(5) . .
C22 C21 C25 124.3(5) . .
C20 C21 C25 121.9(5) . .
O9 C22 C21 119.9(5) . .
O9 C22 C23 116.8(5) . .
C21 C22 C23 123.2(5) . .
O10 C23 C24 121.4(5) . .
O10 C23 C22 115.4(5) . .
C24 C23 C22 123.2(5) . .
C23 C24 C19 113.7(5) . .
C23 C24 C29 126.5(5) . .
C19 C24 C29 119.8(5) . .
C26 C25 C28 109.4(8) . .
C26 C25 C27 111.0(8) . .
C28 C25 C27 102.4(6) . .
C26 C25 C21 109.5(6) . .
C28 C25 C21 113.2(5) . .
C27 C25 C21 111.2(6) . .
C25 C26 H34 109.5 . .
C25 C26 H35 109.5 . .
H34 C26 H35 109.5 . .
C25 C26 H36 109.5 . .
H34 C26 H36 109.5 . .
H35 C26 H36 109.5 . .
C25 C27 H37 109.5 . .
C25 C27 H38 109.5 . .
H37 C27 H38 109.5 . .
C25 C27 H39 109.5 . .
H37 C27 H39 109.5 . .
H38 C27 H39 109.5 . .
C25 C28 H40 109.5 . .
C25 C28 H41 109.5 . .
H40 C28 H41 109.5 . .
C25 C28 H42 109.5 . .
H40 C28 H42 109.5 . .
H41 C28 H42 109.5 . .
C31 C29 C32 108.7(6) . .
C31 C29 C30 108.2(6) . .
C32 C29 C30 106.6(6) . .
C31 C29 C24 107.4(5) . .
C32 C29 C24 115.6(5) . .
C30 C29 C24 110.2(5) . .
C29 C30 H43 109.5 . .
C29 C30 H44 109.5 . .
H43 C30 H44 109.5 . .
C29 C30 H45 109.5 . .
H43 C30 H45 109.5 . .
H44 C30 H45 109.5 . .
C29 C31 H46 109.5 . .
C29 C31 H47 109.5 . .
H46 C31 H47 109.5 . .
C29 C31 H48 109.5 . .
H46 C31 H48 109.5 . .
H47 C31 H48 109.5 . .
C29 C32 H49 109.5 . .
C29 C32 H50 109.5 . .
H49 C32 H50 109.5 . .
C29 C32 H51 109.5 . .
H49 C32 H51 109.5 . .
H50 C32 H51 109.5 . .
O9 C33 H52 109.5 . .
O9 C33 H53 109.5 . .
H52 C33 H53 109.5 . .
O9 C33 H54 109.5 . .
H52 C33 H54 109.5 . .
H53 C33 H54 109.5 . .
O10 C34 H55 109.5 . .
O10 C34 H56 109.5 . .
H55 C34 H56 109.5 . .
O10 C34 H57 109.5 . .
H55 C34 H57 109.5 . .
H56 C34 H57 109.5 . .
O11 C35 Rh2 178.8(5) . .
O12 C36 Rh2 176.6(5) . .

loop_
_geom_bond_atom_site_label_1
_geom_bond_atom_site_label_2
_geom_bond_distance
_geom_bond_site_symmetry_2
Rh1 C17 1.866(6) .
Rh1 C18 1.873(6) .
Rh1 O1 2.019(4) .
Rh1 O2 2.024(4) .
Rh1 Rh2 3.0151(7) 1_455
Rh1 Rh2 3.0426(7) .
Rh2 C35 1.862(6) .
Rh2 C36 1.868(6) .
Rh2 O8 2.022(4) .
Rh2 O7 2.029(4) .
Rh2 Rh1 3.0150(7) 1_655
O1 C1 1.327(6) .
O2 C2 1.309(6) .
O3 C4 1.382(6) .
O3 C15 1.442(8) .
O4 C5 1.383(6) .
O4 C16 1.438(8) .
O5 C17 1.127(6) .
O6 C18 1.132(7) .
O7 C19 1.320(6) .
O8 C20 1.307(6) .
O9 C22 1.369(6) .
O9 C33 1.427(8) .
O10 C23 1.381(7) .
O10 C34 1.434(8) .
O11 C35 1.136(6) .
O12 C36 1.129(7) .
C1 C6 1.427(7) .
C1 C2 1.440(7) .
C2 C3 1.432(7) .
C3 C4 1.383(7) .
C3 C7 1.540(7) .
C4 C5 1.434(8) .
C5 C6 1.383(8) .
C6 C11 1.543(8) .
C7 C10 1.527(8) .
C7 C9 1.533(8) .
C7 C8 1.536(8) .
C8 H1 0.9800 .
C8 H2 0.9800 .
C8 H3 0.9800 .
C9 H4 0.9800 .
C9 H5 0.9800 .
C9 H6 0.9800 .
C10 H7 0.9800 .
C10 H8 0.9800 .
C10 H9 0.9800 .
C11 C12B 1.383(15) .
C11 C12A 1.415(16) .
C11 C13B 1.598(14) .
C11 C14B 1.602(14) .
C11 C14A 1.619(18) .
C11 C13A 1.650(16) .
C12A H10 0.9800 .
C12A H11 0.9800 .
C12A H12 0.9800 .
C12B H13 0.9800 .
C12B H14 0.9800 .
C12B H15 0.9800 .
C13A H16 0.9800 .
C13A H17 0.9800 .
C13A H18 0.9800 .
C13B H19 0.9800 .
C13B H20 0.9800 .
C13B H21 0.9800 .
C14A H22 0.9800 .
C14A H23 0.9800 .
C14A H24 0.9800 .
C14B H25 0.9800 .
C14B H26 0.9800 .
C14B H27 0.9800 .
C15 H28 0.9800 .
C15 H29 0.9800 .
C15 H30 0.9800 .
C16 H31 0.9800 .
C16 H32 0.9800 .
C16 H33 0.9800 .
C19 C24 1.428(7) .
C19 C20 1.428(7) .
C20 C21 1.431(7) .
C21 C22 1.382(8) .
C21 C25 1.551(8) .
C22 C23 1.450(8) .
C23 C24 1.383(8) .
C24 C29 1.549(8) .
C25 C26 1.487(10) .
C25 C28 1.525(9) .
C25 C27 1.540(10) .
C26 H34 0.9800 .
C26 H35 0.9800 .
C26 H36 0.9800 .
C27 H37 0.9800 .
C27 H38 0.9800 .
C27 H39 0.9800 .
C28 H40 0.9800 .
C28 H41 0.9800 .
C28 H42 0.9800 .
C29 C31 1.520(9) .
C29 C32 1.521(9) .
C29 C30 1.541(9) .
C30 H43 0.9800 .
C30 H44 0.9800 .
C30 H45 0.9800 .
C31 H46 0.9800 .
C31 H47 0.9800 .
C31 H48 0.9800 .
C32 H49 0.9800 .
C32 H50 0.9800 .
C32 H51 0.9800 .
C33 H52 0.9800 .
C33 H53 0.9800 .
C33 H54 0.9800 .
C34 H55 0.9800 .
C34 H56 0.9800 .
C34 H57 0.9800 .
